data_4079133
loop_
_publ_author_name
'Bruce, Michael I.'
'Costuas, Karine'
'Gendron, Fr\'ed\'eric'
'Halet, Jean-Fran\,cois'
'Jevric, Martyn'
'Skelton, Brian W.'

_publ_section_title
;
 Oxidative Dimerization of Aryldiynyl--Ruthenium Complexes
;
_journal_issue 18
_journal_name_full Organometallics
_journal_page_first 6555
_journal_paper_doi 10.1021/om3005146
_journal_volume 31
_journal_year 2012
_chemical_formula_moiety 'C82 H68 P4 Ru2, 2(F6 P), C6 H6'
_chemical_formula_sum 'C88 H74 F12 P6 Ru2'
_chemical_formula_weight 1747.43
_chemical_name_systematic
;
 ?
;
_space_group_IT_number 2
_symmetry_cell_setting triclinic
_symmetry_space_group_name_Hall '-P 1'
_symmetry_space_group_name_H-M 'P -1'
_atom_sites_solution_hydrogens geom
_atom_sites_solution_primary direct
_atom_sites_solution_secondary difmap
_audit_creation_date 2012-05-14T10:41:36-00:00
_audit_creation_method 'WinGX routine CIF_UPDATE'
_cell_angle_alpha 94.253(4)
_cell_angle_beta 105.569(3)
_cell_angle_gamma 97.765(4)
_cell_formula_units_Z 2
_cell_length_a 11.7963(4)
_cell_length_b 16.7726(9)
_cell_length_c 20.4211(7)
_cell_measurement_reflns_used 7369
_cell_measurement_temperature 100(2)
_cell_measurement_theta_max 67.0483
_cell_measurement_theta_min 2.6696
_cell_volume 3830.6(3)
_computing_cell_refinement
;
        CrysAlisPro, Oxford Diffraction Ltd.,
        Version 1.171.33.52 (release 06-11-2009 CrysAlis171 .NET)
        (compiled Nov  6 2009,16:24:50)
;
_computing_data_collection
;
        CrysAlisPro, Oxford Diffraction Ltd.,
        Version 1.171.33.52 (release 06-11-2009 CrysAlis171 .NET)
        (compiled Nov  6 2009,16:24:50)
;
_computing_data_reduction
;
        CrysAlisPro, Oxford Diffraction Ltd.,
        Version 1.171.33.52 (release 06-11-2009 CrysAlis171 .NET)
        (compiled Nov  6 2009,16:24:50)
;
_computing_molecular_graphics 'OrtepII (Johnson, C. K. (1976)'
_computing_publication_material 'WinGX Farrugia, L. J. (1999)'
_computing_structure_refinement 'SHELXL-97 (Sheldrick, 2008)'
_diffrn_ambient_temperature 100(2)
_diffrn_detector_area_resol_mean 10.4738
_diffrn_measured_fraction_theta_full 0.985
_diffrn_measured_fraction_theta_max 0.957
_diffrn_measurement_device_type
;
 Oxford Diffraction Gemini diffractometer
;
_diffrn_measurement_method '\f and \w scans'
_diffrn_orient_matrix_UB_11 -0.0056973296
_diffrn_orient_matrix_UB_12 -0.0056833931
_diffrn_orient_matrix_UB_13 0.0740005184
_diffrn_orient_matrix_UB_21 0.0113484314
_diffrn_orient_matrix_UB_22 0.0928602004
_diffrn_orient_matrix_UB_23 0.0118395007
_diffrn_orient_matrix_UB_31 -0.13662188
_diffrn_orient_matrix_UB_32 -0.0072732897
_diffrn_orient_matrix_UB_33 -0.024161528
_diffrn_radiation_monochromator graphite
_diffrn_radiation_type CuK\a
_diffrn_radiation_wavelength 1.54178
_diffrn_reflns_av_R_equivalents 0.0632
_diffrn_reflns_av_unetI/netI 0.0996
_diffrn_reflns_limit_h_max 13
_diffrn_reflns_limit_h_min -13
_diffrn_reflns_limit_k_max 19
_diffrn_reflns_limit_k_min -19
_diffrn_reflns_limit_l_max 24
_diffrn_reflns_limit_l_min -24
_diffrn_reflns_number 43395
_diffrn_reflns_theta_full 67
_diffrn_reflns_theta_max 68.36
_diffrn_reflns_theta_min 2.68
_exptl_absorpt_coefficient_mu 5.024
_exptl_absorpt_correction_T_max 1
_exptl_absorpt_correction_T_min 0.80401
_exptl_absorpt_correction_type multi-scan
_exptl_absorpt_process_details
;
      CrysAlis RED, Oxford Diffraction Ltd.,
        Version 1.171.32.5 (release 08-05-2007 CrysAlis171 .NET)
        (compiled May  8 2007,13:10:02)
        Empirical absorption correction using spherical harmonics,
 implemented in SCALE3 ABSPACK scaling algorithm.

;
_exptl_crystal_colour dark_blue
_exptl_crystal_density_diffrn 1.515
_exptl_crystal_density_method 'not measured'
_exptl_crystal_description plate
_exptl_crystal_F_000 1776
_exptl_crystal_size_max 0.22
_exptl_crystal_size_mid 0.09
_exptl_crystal_size_min 0.04
_refine_diff_density_max 2.111
_refine_diff_density_min -0.67
_refine_diff_density_rms 0.128
_refine_ls_extinction_method none
_refine_ls_goodness_of_fit_ref 0.959
_refine_ls_hydrogen_treatment constr
_refine_ls_matrix_type full
_refine_ls_number_parameters 989
_refine_ls_number_reflns 13463
_refine_ls_number_restraints 289
_refine_ls_restrained_S_all 1.005
_refine_ls_R_factor_all 0.1393
_refine_ls_R_factor_gt 0.0799
_refine_ls_shift/su_max 0.045
_refine_ls_shift/su_mean 0.004
_refine_ls_structure_factor_coef Fsqd
_refine_ls_weighting_details 'calc w=1/[\s^2^(Fo^2^)+(0.1298P)^2^] where P=(Fo^2^+2Fc^2^)/3'
_refine_ls_weighting_scheme calc
_refine_ls_wR_factor_gt 0.2069
_refine_ls_wR_factor_ref 0.233
_reflns_number_gt 6093
_reflns_number_total 13463
_reflns_threshold_expression I>2\s(I)
_cod_data_source_file om3005146_si_003.cif
_cod_data_source_block br1405
_cod_original_sg_symbol_Hall -p_1
_cod_database_code 4079133

loop_
_symmetry_equiv_pos_as_xyz
'x, y, z'
'-x, -y, -z'

loop_
_atom_site_label
_atom_site_type_symbol
_atom_site_fract_x
_atom_site_fract_y
_atom_site_fract_z
_atom_site_U_iso_or_equiv
_atom_site_adp_type
_atom_site_occupancy
_atom_site_symmetry_multiplicity
_atom_site_calc_flag
_atom_site_refinement_flags
_atom_site_disorder_assembly
_atom_site_disorder_group
Ru1 Ru 0.31237(7) 0.51028(5) 0.12329(3) 0.0708(3) Uani 1 1 d U . .
Ru2 Ru 0.18243(6) 0.19632(5) 0.25446(4) 0.0677(2) Uani 1 1 d U . .
C1 C 0.2979(8) 0.4598(6) 0.2011(4) 0.063(3) Uani 1 1 d U . .
C2 C 0.2864(7) 0.4191(5) 0.2497(4) 0.061(2) Uani 1 1 d U . .
C3 C 0.2855(7) 0.3776(6) 0.3032(4) 0.064(3) Uani 1 1 d U . .
C4 C 0.3064(8) 0.4018(6) 0.3769(5) 0.068(3) Uani 1 1 d U . .
C5 C 0.3189(8) 0.3206(6) 0.3884(4) 0.063(3) Uani 1 1 d U . .
C6 C 0.2726(8) 0.2896(6) 0.3156(4) 0.067(3) Uani 1 1 d U . .
C7 C 0.3571(8) 0.2840(6) 0.4490(4) 0.070(3) Uani 1 1 d U . .
C8 C 0.3903(9) 0.2512(6) 0.4984(4) 0.070(3) Uani 1 1 d U . .
C41 C 0.3081(9) 0.4746(6) 0.4143(5) 0.073(3) Uani 1 1 d . . .
C42 C 0.2552(10) 0.5363(7) 0.3807(5) 0.087(3) Uani 1 1 d . . .
H42 H 0.2226 0.5279 0.3324 0.105 Uiso 1 1 calc R . .
C43 C 0.2491(13) 0.6069(9) 0.4147(6) 0.110(5) Uani 1 1 d . . .
H43 H 0.2077 0.6457 0.391 0.132 Uiso 1 1 calc R . .
C44 C 0.3035(12) 0.6225(8) 0.4843(6) 0.110(4) Uani 1 1 d . . .
H44 H 0.3053 0.6738 0.508 0.132 Uiso 1 1 calc R . .
C45 C 0.3557(10) 0.5624(8) 0.5197(6) 0.089(4) Uani 1 1 d . . .
H45 H 0.3926 0.573 0.5676 0.106 Uiso 1 1 calc R . .
C46 C 0.3541(9) 0.4884(7) 0.4859(5) 0.081(3) Uani 1 1 d . . .
H46 H 0.384 0.4464 0.5108 0.097 Uiso 1 1 calc R . .
C81 C 0.4263(9) 0.2051(6) 0.5560(4) 0.072(3) Uani 1 1 d . . .
C82 C 0.5425(9) 0.1918(6) 0.5804(5) 0.080(3) Uani 1 1 d . . .
H82 H 0.6021 0.2144 0.5607 0.095 Uiso 1 1 calc R . .
C83 C 0.5713(9) 0.1454(6) 0.6339(5) 0.079(3) Uani 1 1 d . . .
H83 H 0.6498 0.1333 0.6492 0.095 Uiso 1 1 calc R . .
C84 C 0.4877(10) 0.1172(7) 0.6645(5) 0.088(4) Uani 1 1 d . . .
H84 H 0.5092 0.0878 0.7028 0.105 Uiso 1 1 calc R . .
C85 C 0.3746(11) 0.1303(7) 0.6412(5) 0.093(4) Uani 1 1 d . . .
H85 H 0.3171 0.1086 0.6627 0.112 Uiso 1 1 calc R . .
C86 C 0.3389(10) 0.1754(7) 0.5858(5) 0.087(4) Uani 1 1 d . . .
H86 H 0.2591 0.1849 0.5697 0.105 Uiso 1 1 calc R . .
P1 P 0.1907(2) 0.59228(19) 0.15159(12) 0.0803(9) Uani 1 1 d . . .
C111 C 0.1269(9) 0.6641(7) 0.0921(5) 0.079(3) Uani 1 1 d . . .
C112 C 0.1723(12) 0.6802(8) 0.0381(5) 0.108(4) Uani 1 1 d . . .
H112 H 0.2291 0.6497 0.0282 0.13 Uiso 1 1 calc R . .
C113 C 0.1365(13) 0.7400(8) -0.0017(6) 0.110(5) Uani 1 1 d . . .
H113 H 0.1709 0.7532 -0.0374 0.132 Uiso 1 1 calc R . .
C114 C 0.0521(12) 0.7790(8) 0.0112(6) 0.104(5) Uani 1 1 d . . .
H114 H 0.0231 0.8178 -0.0179 0.124 Uiso 1 1 calc R . .
C115 C 0.0062(10) 0.7656(8) 0.0640(6) 0.113(5) Uani 1 1 d . . .
H115 H -0.0515 0.796 0.0729 0.136 Uiso 1 1 calc R . .
C116 C 0.0450(9) 0.7063(7) 0.1051(6) 0.100(4) Uani 1 1 d . . .
H116 H 0.0133 0.6958 0.1424 0.12 Uiso 1 1 calc R . .
C121 C 0.0563(9) 0.5408(7) 0.1709(5) 0.079(3) Uani 1 1 d U . .
C122 C 0.0005(9) 0.4670(7) 0.1340(5) 0.075(3) Uani 1 1 d U . .
H122 H 0.0315 0.4434 0.1002 0.09 Uiso 1 1 calc R . .
C123 C -0.1027(10) 0.4270(8) 0.1470(6) 0.088(3) Uani 1 1 d U . .
H123 H -0.1416 0.3758 0.1227 0.105 Uiso 1 1 calc R . .
C124 C -0.1465(10) 0.4640(8) 0.1959(6) 0.091(3) Uani 1 1 d U . .
H124 H -0.2173 0.4384 0.2043 0.109 Uiso 1 1 calc R . .
C125 C -0.0908(11) 0.5352(8) 0.2315(6) 0.100(4) Uani 1 1 d U . .
H125 H -0.1227 0.5586 0.265 0.12 Uiso 1 1 calc R . .
C126 C 0.0141(10) 0.5767(8) 0.2207(6) 0.092(4) Uani 1 1 d U . .
H126 H 0.0537 0.627 0.2466 0.111 Uiso 1 1 calc R . .
C10 C 0.2702(10) 0.6582(7) 0.2308(5) 0.094(3) Uani 1 1 d U . .
H10A H 0.227 0.7036 0.237 0.112 Uiso 1 1 calc R . .
H10B H 0.2778 0.6273 0.2708 0.112 Uiso 1 1 calc R . .
C20 C 0.3879(11) 0.6887(8) 0.2237(6) 0.108(4) Uani 1 1 d U . .
H20A H 0.4406 0.7135 0.269 0.129 Uiso 1 1 calc R . .
H20B H 0.3802 0.7317 0.1928 0.129 Uiso 1 1 calc R . .
P2 P 0.4581(2) 0.60937(19) 0.18965(14) 0.0800(9) Uani 1 1 d . . .
C211 C 0.5511(8) 0.6686(7) 0.1455(5) 0.095(4) Uani 1 1 d D . .
C212 C 0.5048(11) 0.7211(8) 0.0996(7) 0.147(6) Uani 1 1 d D . .
H212 H 0.424 0.7276 0.0932 0.176 Uiso 1 1 calc R . .
C213 C 0.5684(10) 0.7641(8) 0.0629(7) 0.142(6) Uani 1 1 d D . .
H213 H 0.5344 0.8011 0.0334 0.171 Uiso 1 1 calc R . .
C214 C 0.6829(10) 0.7512(7) 0.0708(7) 0.130(6) Uani 1 1 d D . .
H214 H 0.732 0.782 0.0487 0.156 Uiso 1 1 calc R . .
C215 C 0.7274(10) 0.6940(8) 0.1106(6) 0.127(5) Uani 1 1 d D . .
H215 H 0.8059 0.6838 0.1136 0.153 Uiso 1 1 calc R . .
C216 C 0.6607(8) 0.6509(7) 0.1464(5) 0.097(4) Uani 1 1 d D . .
H216 H 0.6911 0.6091 0.1714 0.116 Uiso 1 1 calc R . .
C221 C 0.5696(10) 0.5789(8) 0.2601(5) 0.092(4) Uani 1 1 d . . .
C222 C 0.6399(11) 0.6396(8) 0.3097(5) 0.109(5) Uani 1 1 d . . .
H222 H 0.6273 0.6942 0.3073 0.131 Uiso 1 1 calc R . .
C223 C 0.7283(11) 0.6200(10) 0.3626(6) 0.119(5) Uani 1 1 d . . .
H223 H 0.7771 0.6607 0.3973 0.143 Uiso 1 1 calc R . .
C224 C 0.7454(10) 0.5372(9) 0.3642(5) 0.104(5) Uani 1 1 d . . .
H224 H 0.8062 0.5232 0.4005 0.124 Uiso 1 1 calc R . .
C225 C 0.6759(9) 0.4777(8) 0.3146(5) 0.097(4) Uani 1 1 d . . .
H225 H 0.6879 0.4229 0.3158 0.116 Uiso 1 1 calc R . .
C226 C 0.5864(8) 0.5000(8) 0.2619(5) 0.086(4) Uani 1 1 d . . .
H226 H 0.5368 0.4598 0.2271 0.104 Uiso 1 1 calc R . .
P3 P 0.2967(2) 0.10745(17) 0.30782(13) 0.0723(8) Uani 1 1 d . . .
C311 C 0.3053(10) 0.0256(7) 0.2499(6) 0.094(3) Uani 1 1 d U . .
C312 C 0.2313(11) -0.0496(7) 0.2363(6) 0.110(4) Uani 1 1 d U . .
H312 H 0.175 -0.0615 0.2613 0.132 Uiso 1 1 calc R . .
C313 C 0.2401(13) -0.1060(9) 0.1870(7) 0.128(4) Uani 1 1 d U . .
H313 H 0.1859 -0.1556 0.1774 0.154 Uiso 1 1 calc R . .
C314 C 0.3178(13) -0.0965(9) 0.1522(7) 0.122(4) Uani 1 1 d U . .
H314 H 0.3223 -0.1393 0.1202 0.146 Uiso 1 1 calc R . .
C315 C 0.3937(12) -0.0233(8) 0.1623(7) 0.118(4) Uani 1 1 d U . .
H315 H 0.4485 -0.0137 0.136 0.142 Uiso 1 1 calc R . .
C316 C 0.3871(11) 0.0372(8) 0.2135(6) 0.100(3) Uani 1 1 d U . .
H316 H 0.4409 0.0869 0.2225 0.12 Uiso 1 1 calc R . .
C321 C 0.4546(8) 0.1404(6) 0.3514(4) 0.062(3) Uani 1 1 d . . .
C322 C 0.5168(8) 0.2076(6) 0.3329(5) 0.079(3) Uani 1 1 d . . .
H322 H 0.4768 0.2381 0.2991 0.095 Uiso 1 1 calc R . .
C323 C 0.6408(10) 0.2297(7) 0.3652(6) 0.094(4) Uani 1 1 d . . .
H323 H 0.6848 0.2749 0.3527 0.113 Uiso 1 1 calc R . .
C324 C 0.6969(10) 0.1859(7) 0.4145(6) 0.100(4) Uani 1 1 d . . .
H324 H 0.7791 0.2024 0.4374 0.12 Uiso 1 1 calc R . .
C325 C 0.6375(10) 0.1201(8) 0.4309(6) 0.097(4) Uani 1 1 d . . .
H325 H 0.6797 0.0891 0.4635 0.116 Uiso 1 1 calc R . .
C326 C 0.5168(9) 0.0960(7) 0.4016(5) 0.079(3) Uani 1 1 d . . .
H326 H 0.4759 0.0501 0.415 0.095 Uiso 1 1 calc R . .
C30 C 0.2311(10) 0.0589(7) 0.3718(6) 0.090(3) Uani 1 1 d U . .
H30A H 0.1841 0.0053 0.3509 0.108 Uiso 1 1 calc R . .
H30B H 0.2962 0.0503 0.4116 0.108 Uiso 1 1 calc R . .
C40 C 0.1539(9) 0.1095(6) 0.3953(5) 0.079(3) Uani 1 1 d U . .
H40A H 0.2034 0.1491 0.4341 0.095 Uiso 1 1 calc R . .
H40B H 0.0957 0.0746 0.4122 0.095 Uiso 1 1 calc R . .
P4 P 0.0728(2) 0.16410(18) 0.32821(13) 0.0771(8) Uani 1 1 d . . .
C411 C -0.0660(7) 0.0953(6) 0.2887(5) 0.087(3) Uani 1 1 d DU . .
C412 C -0.0651(9) 0.0174(6) 0.2639(7) 0.120(4) Uani 1 1 d DU . .
H412 H 0.0097 0.0003 0.2677 0.145 Uiso 1 1 calc R . .
C413 C -0.1672(8) -0.0373(8) 0.2338(7) 0.128(4) Uani 1 1 d DU . .
H413 H -0.1625 -0.0903 0.2159 0.154 Uiso 1 1 calc R . .
C414 C -0.2751(9) -0.0148(7) 0.2300(7) 0.121(4) Uani 1 1 d DU . .
H414 H -0.3465 -0.0525 0.2117 0.145 Uiso 1 1 calc R . .
C415 C -0.2785(10) 0.0629(8) 0.2530(8) 0.139(4) Uani 1 1 d DU . .
H415 H -0.3532 0.0803 0.2491 0.166 Uiso 1 1 calc R . .
C416 C -0.1740(8) 0.1168(8) 0.2820(7) 0.122(4) Uani 1 1 d DU . .
H416 H -0.1787 0.1707 0.2976 0.146 Uiso 1 1 calc R . .
C421 C 0.0322(8) 0.2496(7) 0.3728(5) 0.078(3) Uani 1 1 d . . .
C422 C 0.0051(9) 0.3166(8) 0.3391(6) 0.091(4) Uani 1 1 d . . .
H422 H 0.0088 0.318 0.2933 0.109 Uiso 1 1 calc R . .
C423 C -0.0262(10) 0.3794(8) 0.3711(6) 0.098(4) Uani 1 1 d . . .
H423 H -0.046 0.4246 0.3475 0.118 Uiso 1 1 calc R . .
C424 C -0.0297(10) 0.3786(8) 0.4367(6) 0.099(4) Uani 1 1 d . . .
H424 H -0.0529 0.4234 0.4581 0.118 Uiso 1 1 calc R . .
C425 C -0.0014(10) 0.3164(9) 0.4730(6) 0.098(4) Uani 1 1 d . . .
H425 H -0.0011 0.3183 0.5196 0.118 Uiso 1 1 calc R . .
C426 C 0.0263(9) 0.2519(8) 0.4412(5) 0.091(4) Uani 1 1 d . . .
H426 H 0.0423 0.2065 0.4654 0.11 Uiso 1 1 calc R . .
C101 C 0.2323(10) 0.4071(7) 0.0416(5) 0.092(4) Uani 1 1 d . . .
H101 H 0.1683 0.3684 0.0453 0.11 Uiso 1 1 calc R . .
C102 C 0.2185(10) 0.4771(7) 0.0101(5) 0.089(4) Uani 1 1 d . . .
H102 H 0.1453 0.4931 -0.013 0.107 Uiso 1 1 calc R . .
C103 C 0.3338(10) 0.5198(7) 0.0187(5) 0.085(3) Uani 1 1 d . . .
H103 H 0.3529 0.571 0.004 0.102 Uiso 1 1 calc R . .
C104 C 0.4170(9) 0.4714(7) 0.0539(4) 0.076(3) Uani 1 1 d . . .
H104 H 0.5014 0.4849 0.0661 0.091 Uiso 1 1 calc R . .
C105 C 0.3523(9) 0.4011(7) 0.0670(5) 0.079(3) Uani 1 1 d . . .
H105 H 0.3841 0.3578 0.089 0.095 Uiso 1 1 calc R . .
C201 C 0.2018(9) 0.2432(7) 0.1558(4) 0.076(3) Uani 1 1 d . . .
H201 H 0.2686 0.2809 0.1544 0.091 Uiso 1 1 calc R . .
C202 C 0.1915(10) 0.1606(8) 0.1483(5) 0.086(4) Uani 1 1 d . . .
H202 H 0.2515 0.1311 0.1414 0.103 Uiso 1 1 calc R . .
C203 C 0.0778(12) 0.1260(7) 0.1522(5) 0.098(4) Uani 1 1 d . . .
H203 H 0.0475 0.0697 0.1472 0.118 Uiso 1 1 calc R . .
C204 C 0.0188(10) 0.1884(7) 0.1645(5) 0.090(4) Uani 1 1 d . . .
H204 H -0.0586 0.1833 0.1708 0.108 Uiso 1 1 calc R . .
C205 C 0.0950(9) 0.2615(6) 0.1660(4) 0.075(3) Uani 1 1 d . . .
H205 H 0.0768 0.3144 0.1728 0.09 Uiso 1 1 calc R . .
P11 P 0.0330(5) 0.7849(4) 0.3472(3) 0.189(2) Uani 1 1 d D . .
F11 F 0.0585(10) 0.8725(6) 0.3373(7) 0.223(5) Uani 1 1 d . . .
F12 F -0.0709(13) 0.7700(10) 0.2806(8) 0.321(9) Uani 1 1 d . . .
F13 F 0.1412(10) 0.7907(7) 0.4167(7) 0.208(5) Uani 1 1 d . . .
F14 F -0.0590(9) 0.7910(8) 0.3857(7) 0.242(6) Uani 1 1 d D . .
F15 F 0.0089(9) 0.6938(7) 0.3532(5) 0.194(5) Uani 1 1 d . . .
F16 F 0.1226(9) 0.7673(7) 0.3038(7) 0.210(5) Uani 1 1 d . . .
P21 P 0.6075(5) 1.2604(4) 0.1456(3) 0.1633(19) Uani 1 1 d DU . .
F21 F 0.5873(15) 1.1817(8) 0.1787(9) 0.343(9) Uani 1 1 d D A .
F22 F 0.6127(7) 1.3366(6) 0.1055(5) 0.210(5) Uani 1 1 d D A .
F23 F 0.4646(16) 1.2467(11) 0.1135(15) 0.200(13) Uani 0.5 1 d PD A 1
F24 F 0.7519(14) 1.2636(12) 0.1668(10) 0.155(4) Uani 0.5 1 d PD A 1
F25 F 0.6135(17) 1.1967(12) 0.0813(9) 0.165(4) Uani 0.5 1 d PDU A 1
F26 F 0.6073(19) 1.3148(13) 0.2036(10) 0.174(4) Uani 0.5 1 d PDU A 1
F23' F 0.7062(17) 1.2414(13) 0.1213(10) 0.158(4) Uani 0.5 1 d PDU A 2
F24' F 0.5041(16) 1.2979(13) 0.1835(10) 0.158(5) Uani 0.5 1 d PDU A 2
F25' F 0.7020(16) 1.2975(11) 0.2205(8) 0.155(4) Uani 0.5 1 d PDU A 2
F26' F 0.501(2) 1.2185(16) 0.0998(11) 0.175(5) Uani 0.5 1 d PDU A 2
C301 C 0.0577(12) 0.9379(10) 0.4828(7) 0.157(7) Uani 1 1 d D . .
H301 H 0.0967 0.8953 0.4712 0.189 Uiso 1 1 calc R . .
C302 C -0.0485(13) 0.9493(12) 0.4364(8) 0.152(7) Uani 1 1 d D . .
H302 H -0.0801 0.9158 0.394 0.183 Uiso 1 1 calc R . .
C303 C 0.1093(15) 0.9861(11) 0.5454(7) 0.146(7) Uani 1 1 d D . .
H303 H 0.1822 0.977 0.5752 0.175 Uiso 1 1 calc R . .
C401 C 0.411(2) 0.9724(18) 0.9687(13) 0.22(2) Uiso 0.5 1 d PG . .
H401 H 0.4737 0.9475 0.9598 0.261 Uiso 0.5 1 calc PR . .
C402 C 0.4357(19) 1.0495(17) 1.0044(13) 0.187(16) Uiso 0.5 1 d PG . .
H402 H 0.5155 1.0773 1.0198 0.225 Uiso 0.5 1 calc PR . .
C403 C 0.344(3) 1.0860(14) 1.0175(13) 0.26(2) Uiso 0.5 1 d PG . .
H403 H 0.3608 1.1387 1.0419 0.307 Uiso 0.5 1 calc PR . .
C404 C 0.227(2) 1.045(2) 0.9950(14) 0.209(19) Uiso 0.5 1 d PG . .
H404 H 0.1643 1.0703 1.004 0.25 Uiso 0.5 1 calc PR . .
C405 C 0.2022(18) 0.9683(19) 0.9593(13) 0.197(18) Uiso 0.5 1 d PG . .
H405 H 0.1225 0.9405 0.9439 0.236 Uiso 0.5 1 calc PR . .
C406 C 0.294(3) 0.9318(14) 0.9462(12) 0.207(19) Uiso 0.5 1 d PG . .
H406 H 0.2772 0.8791 0.9218 0.249 Uiso 0.5 1 calc PR . .

loop_
_atom_site_aniso_label
_atom_site_aniso_U_11
_atom_site_aniso_U_22
_atom_site_aniso_U_33
_atom_site_aniso_U_23
_atom_site_aniso_U_13
_atom_site_aniso_U_12
Ru1 0.0593(4) 0.0926(5) 0.0550(4) 0.0439(4) 0.0044(3) -0.0021(4)
Ru2 0.0469(4) 0.0874(5) 0.0616(4) 0.0461(3) -0.0018(3) 0.0005(3)
C1 0.047(5) 0.084(6) 0.053(4) 0.032(4) 0.005(4) -0.005(4)
C2 0.044(5) 0.074(5) 0.058(5) 0.032(4) 0.000(4) 0.002(4)
C3 0.039(4) 0.089(6) 0.060(5) 0.043(4) -0.001(4) 0.010(4)
C4 0.057(5) 0.081(6) 0.064(5) 0.038(4) 0.011(4) 0.000(5)
C5 0.053(5) 0.085(6) 0.050(4) 0.036(4) 0.008(4) 0.002(4)
C6 0.056(5) 0.085(6) 0.059(5) 0.045(4) 0.005(4) 0.004(4)
C7 0.062(5) 0.084(6) 0.058(5) 0.037(4) 0.006(4) 0.002(5)
C8 0.066(6) 0.082(6) 0.057(5) 0.032(4) 0.005(4) 0.001(5)
C41 0.068(6) 0.085(7) 0.063(6) 0.039(5) 0.009(5) 0.008(6)
C42 0.103(9) 0.099(8) 0.068(6) 0.039(6) 0.028(6) 0.020(7)
C43 0.144(12) 0.117(10) 0.072(7) 0.040(7) 0.025(7) 0.027(9)
C44 0.137(11) 0.119(10) 0.090(8) 0.049(7) 0.047(8) 0.028(9)
C45 0.085(8) 0.105(9) 0.075(7) 0.031(6) 0.024(6) -0.001(7)
C46 0.067(7) 0.095(8) 0.077(6) 0.046(6) 0.013(5) -0.003(6)
C81 0.080(7) 0.084(7) 0.048(5) 0.030(5) 0.005(5) 0.013(6)
C82 0.073(7) 0.098(7) 0.064(6) 0.046(5) 0.001(5) 0.018(6)
C83 0.070(7) 0.106(8) 0.060(5) 0.041(5) 0.002(5) 0.029(6)
C84 0.100(9) 0.093(7) 0.055(5) 0.039(5) -0.008(6) 0.004(7)
C85 0.097(9) 0.112(8) 0.066(6) 0.054(6) 0.010(6) 0.002(7)
C86 0.073(7) 0.111(8) 0.070(6) 0.050(6) 0.001(5) 0.004(6)
P1 0.0603(16) 0.118(2) 0.0598(13) 0.0568(14) 0.0015(12) 0.0088(15)
C111 0.062(6) 0.098(7) 0.068(6) 0.048(5) 0.000(5) 0.003(6)
C112 0.138(11) 0.124(9) 0.067(6) 0.059(6) 0.016(7) 0.036(8)
C113 0.137(12) 0.109(9) 0.082(8) 0.043(7) 0.010(8) 0.040(9)
C114 0.104(10) 0.100(9) 0.076(7) 0.045(7) -0.027(7) -0.004(8)
C115 0.062(7) 0.145(10) 0.122(9) 0.086(8) -0.004(7) 0.000(7)
C116 0.049(6) 0.129(9) 0.134(9) 0.085(8) 0.025(6) 0.020(6)
C121 0.065(6) 0.103(6) 0.066(5) 0.054(5) 0.004(4) 0.016(5)
C122 0.065(6) 0.106(7) 0.061(5) 0.049(5) 0.011(4) 0.027(5)
C123 0.066(6) 0.113(7) 0.082(6) 0.044(6) 0.011(5) 0.009(6)
C124 0.064(6) 0.123(8) 0.089(6) 0.052(6) 0.017(5) 0.017(6)
C125 0.077(7) 0.136(8) 0.098(7) 0.059(6) 0.025(5) 0.029(6)
C126 0.071(6) 0.127(8) 0.080(6) 0.051(6) 0.014(5) 0.013(6)
C10 0.092(7) 0.123(8) 0.064(5) 0.049(5) 0.010(5) 0.013(6)
C20 0.107(8) 0.130(8) 0.083(6) 0.051(6) 0.013(6) 0.015(7)
P2 0.0600(16) 0.099(2) 0.0754(16) 0.0284(15) 0.0144(13) -0.0056(15)
C211 0.062(7) 0.121(9) 0.096(7) 0.054(7) 0.017(6) -0.011(7)
C212 0.089(10) 0.185(14) 0.185(13) 0.127(11) 0.041(9) 0.022(10)
C213 0.093(10) 0.158(12) 0.192(14) 0.114(11) 0.047(10) 0.008(9)
C214 0.080(9) 0.164(13) 0.130(11) 0.080(10) 0.006(8) -0.021(9)
C215 0.067(8) 0.202(14) 0.118(9) 0.097(10) 0.018(7) 0.016(9)
C216 0.054(6) 0.153(10) 0.097(7) 0.075(7) 0.022(6) 0.028(7)
C221 0.080(8) 0.122(9) 0.063(6) 0.035(6) 0.017(5) -0.024(7)
C222 0.112(10) 0.127(10) 0.062(6) 0.036(7) -0.006(6) -0.019(8)
C223 0.078(8) 0.180(14) 0.086(8) 0.053(9) 0.009(7) -0.018(9)
C224 0.067(7) 0.176(13) 0.054(6) 0.049(7) -0.002(5) -0.008(8)
C225 0.067(7) 0.137(10) 0.083(7) 0.057(7) 0.012(6) 0.000(7)
C226 0.042(6) 0.141(10) 0.065(6) 0.042(7) 0.003(5) -0.012(6)
P3 0.0426(13) 0.0871(17) 0.0738(15) 0.0469(13) -0.0083(11) -0.0058(12)
C311 0.071(6) 0.090(6) 0.091(6) 0.046(5) -0.028(5) -0.005(5)
C312 0.100(6) 0.086(6) 0.101(6) 0.028(5) -0.041(6) 0.002(6)
C313 0.120(7) 0.095(6) 0.119(7) 0.014(6) -0.050(6) 0.014(7)
C314 0.118(8) 0.099(6) 0.106(7) 0.011(6) -0.053(6) 0.041(6)
C315 0.107(7) 0.112(7) 0.100(6) 0.008(6) -0.043(6) 0.046(6)
C316 0.091(6) 0.091(6) 0.085(6) 0.016(5) -0.039(5) 0.024(6)
C321 0.044(5) 0.076(6) 0.055(5) 0.016(5) -0.006(4) 0.007(5)
C322 0.045(6) 0.092(8) 0.088(7) 0.030(6) -0.004(5) -0.002(5)
C323 0.060(7) 0.088(8) 0.118(9) 0.016(7) 0.010(6) -0.012(6)
C324 0.058(7) 0.092(9) 0.122(10) 0.012(8) -0.012(7) -0.004(7)
C325 0.068(7) 0.108(9) 0.086(7) 0.020(7) -0.027(6) 0.008(7)
C326 0.059(6) 0.101(8) 0.060(6) 0.021(5) -0.011(5) 0.001(6)
C30 0.070(6) 0.102(7) 0.098(6) 0.061(5) 0.016(5) 0.006(5)
C40 0.055(5) 0.101(6) 0.084(6) 0.057(5) 0.011(4) 0.009(5)
P4 0.0414(13) 0.114(2) 0.0703(14) 0.0604(14) -0.0018(11) 0.0007(13)
C411 0.038(4) 0.112(6) 0.107(6) 0.068(5) 0.003(4) 0.007(5)
C412 0.054(5) 0.126(7) 0.157(7) 0.055(7) -0.015(6) 0.000(6)
C413 0.069(6) 0.125(7) 0.163(7) 0.061(6) -0.016(6) -0.002(6)
C414 0.058(6) 0.135(7) 0.146(7) 0.061(6) -0.005(6) -0.017(6)
C415 0.059(6) 0.155(8) 0.173(8) 0.022(8) -0.004(6) -0.008(7)
C416 0.058(6) 0.134(7) 0.154(7) 0.021(7) 0.004(6) -0.002(6)
C421 0.044(6) 0.107(8) 0.073(6) 0.041(6) 0.001(5) -0.002(5)
C422 0.066(7) 0.135(10) 0.084(7) 0.068(7) 0.021(6) 0.026(7)
C423 0.074(8) 0.136(11) 0.096(8) 0.068(8) 0.023(6) 0.029(8)
C424 0.067(7) 0.127(10) 0.091(8) 0.037(7) 0.007(6) -0.007(7)
C425 0.073(8) 0.136(11) 0.060(6) 0.022(7) -0.007(6) -0.024(8)
C426 0.062(7) 0.129(10) 0.062(6) 0.051(6) -0.012(5) -0.022(7)
C101 0.080(8) 0.112(9) 0.058(6) 0.028(6) -0.007(5) -0.029(7)
C102 0.087(8) 0.120(9) 0.049(5) 0.032(6) 0.001(5) 0.000(7)
C103 0.086(8) 0.113(8) 0.062(6) 0.047(6) 0.023(5) 0.013(7)
C104 0.054(6) 0.125(9) 0.055(5) 0.045(5) 0.018(4) 0.011(6)
C105 0.072(7) 0.092(7) 0.064(6) 0.035(5) 0.004(5) -0.006(6)
C201 0.059(6) 0.098(8) 0.062(5) 0.049(5) 0.000(5) -0.003(6)
C202 0.065(7) 0.140(11) 0.058(6) 0.038(6) 0.009(5) 0.033(7)
C203 0.114(10) 0.086(8) 0.061(6) 0.030(6) -0.022(6) -0.013(8)
C204 0.066(7) 0.124(9) 0.063(6) 0.057(6) -0.011(5) -0.004(7)
C205 0.061(6) 0.091(7) 0.060(5) 0.052(5) -0.009(5) 0.000(5)
P11 0.110(4) 0.250(6) 0.240(5) 0.166(5) 0.063(4) 0.040(4)
F11 0.189(9) 0.158(8) 0.374(15) 0.169(9) 0.126(10) 0.034(7)
F12 0.228(14) 0.420(19) 0.272(14) 0.245(14) -0.042(11) 0.025(14)
F13 0.148(9) 0.184(10) 0.272(14) 0.034(9) 0.006(9) 0.062(8)
F14 0.145(8) 0.292(14) 0.349(15) 0.190(12) 0.126(10) 0.049(9)
F15 0.158(9) 0.253(11) 0.172(8) 0.125(8) 0.040(7) -0.008(9)
F16 0.161(9) 0.195(11) 0.308(14) 0.056(10) 0.137(9) -0.007(8)
P21 0.135(3) 0.201(4) 0.144(3) 0.094(3) 0.013(3) 0.004(3)
F21 0.37(2) 0.229(13) 0.48(2) 0.200(15) 0.180(18) -0.003(14)
F22 0.101(6) 0.238(9) 0.251(10) 0.183(8) -0.036(6) -0.024(6)
F23 0.138(17) 0.099(13) 0.40(4) 0.054(17) 0.12(2) 0.033(12)
F24 0.114(7) 0.193(7) 0.145(7) 0.089(6) -0.001(6) 0.022(6)
F25 0.135(7) 0.216(7) 0.144(7) 0.063(6) 0.032(6) 0.016(7)
F26 0.138(7) 0.210(7) 0.163(7) 0.068(7) 0.018(7) 0.018(7)
F23' 0.135(8) 0.211(8) 0.141(7) 0.060(7) 0.052(7) 0.019(8)
F24' 0.113(10) 0.201(11) 0.160(10) 0.069(9) 0.024(9) 0.035(10)
F25' 0.114(7) 0.193(7) 0.145(7) 0.089(6) -0.001(6) 0.022(6)
F26' 0.143(8) 0.218(9) 0.150(8) 0.058(8) 0.021(8) 0.000(8)
C301 0.116(13) 0.204(17) 0.125(12) 0.077(12) -0.005(10) -0.014(12)
C302 0.113(13) 0.198(18) 0.142(14) 0.048(13) 0.015(11) 0.042(13)
C303 0.108(12) 0.207(19) 0.114(12) 0.047(12) 0.009(10) 0.022(13)

loop_
_atom_type_symbol
_atom_type_description
_atom_type_scat_dispersion_real
_atom_type_scat_dispersion_imag
_atom_type_scat_source
C C 0.0181 0.0091 'International Tables Vol C Tables 4.2.6.8 and 6.1.1.4'
H H 0 0 'International Tables Vol C Tables 4.2.6.8 and 6.1.1.4'
F F 0.0727 0.0534 'International Tables Vol C Tables 4.2.6.8 and 6.1.1.4'
P P 0.2955 0.4335 'International Tables Vol C Tables 4.2.6.8 and 6.1.1.4'
Ru Ru 0.0552 3.296 'International Tables Vol C Tables 4.2.6.8 and 6.1.1.4'

loop_
_geom_angle_atom_site_label_1
_geom_angle_atom_site_label_2
_geom_angle_atom_site_label_3
_geom_angle
_geom_angle_site_symmetry_1
_geom_angle_site_symmetry_3
C1 Ru1 C101 100.2(4) . .
C1 Ru1 C104 124.5(4) . .
C101 Ru1 C104 60.3(4) . .
C1 Ru1 C103 157.4(4) . .
C101 Ru1 C103 60.5(4) . .
C104 Ru1 C103 37.5(4) . .
C1 Ru1 C105 96.1(4) . .
C101 Ru1 C105 36.1(4) . .
C104 Ru1 C105 36.3(3) . .
C103 Ru1 C105 61.5(4) . .
C1 Ru1 P1 84.9(3) . .
C101 Ru1 P1 118.4(3) . .
C104 Ru1 P1 150.6(3) . .
C103 Ru1 P1 113.8(3) . .
C105 Ru1 P1 154.4(3) . .
C1 Ru1 C102 131.9(4) . .
C101 Ru1 C102 35.9(4) . .
C104 Ru1 C102 61.1(4) . .
C103 Ru1 C102 36.4(4) . .
C105 Ru1 C102 60.8(4) . .
P1 Ru1 C102 99.8(3) . .
C1 Ru1 P2 91.3(3) . .
C101 Ru1 P2 156.5(3) . .
C104 Ru1 P2 96.4(3) . .
C103 Ru1 P2 103.0(3) . .
C105 Ru1 P2 122.7(3) . .
P1 Ru1 P2 82.77(11) . .
C102 Ru1 P2 136.8(3) . .
C6 Ru2 C202 126.8(4) . .
C6 Ru2 C204 129.0(4) . .
C202 Ru2 C204 60.1(4) . .
C6 Ru2 C205 98.1(4) . .
C202 Ru2 C205 59.2(4) . .
C204 Ru2 C205 36.4(3) . .
C6 Ru2 C203 156.0(4) . .
C202 Ru2 C203 36.6(4) . .
C204 Ru2 C203 35.4(4) . .
C205 Ru2 C203 59.4(4) . .
C6 Ru2 C201 97.1(4) . .
C202 Ru2 C201 35.3(4) . .
C204 Ru2 C201 60.6(4) . .
C205 Ru2 C201 36.0(3) . .
C203 Ru2 C201 60.1(4) . .
C6 Ru2 P4 91.5(3) . .
C202 Ru2 P4 141.3(3) . .
C204 Ru2 P4 93.1(3) . .
C205 Ru2 P4 116.0(3) . .
C203 Ru2 P4 105.5(3) . .
C201 Ru2 P4 151.6(3) . .
C6 Ru2 P3 94.7(3) . .
C202 Ru2 P3 97.1(3) . .
C204 Ru2 P3 136.3(3) . .
C205 Ru2 P3 156.1(3) . .
C203 Ru2 P3 103.8(3) . .
C201 Ru2 P3 122.4(3) . .
P4 Ru2 P3 83.58(10) . .
C2 C1 Ru1 174.3(9) . .
C1 C2 C3 174.6(9) . .
C2 C3 C4 133.5(9) . .
C2 C3 C6 136.5(9) . .
C4 C3 C6 89.9(7) . .
C41 C4 C5 138.6(8) . .
C41 C4 C3 132.8(8) . .
C5 C4 C3 88.5(8) . .
C7 C5 C4 132.2(9) . .
C7 C5 C6 133.9(9) . .
C4 C5 C6 93.8(7) . .
C5 C6 C3 85.4(7) . .
C5 C6 Ru2 142.4(6) . .
C3 C6 Ru2 129.0(6) . .
C8 C7 C5 177.6(12) . .
C7 C8 C81 175.7(11) . .
C4 C41 C46 122.8(9) . .
C4 C41 C42 119.6(9) . .
C46 C41 C42 117.5(10) . .
C43 C42 C41 122.3(10) . .
C43 C42 H42 118.8 . .
C41 C42 H42 118.8 . .
C42 C43 C44 119.5(13) . .
C42 C43 H43 120.2 . .
C44 C43 H43 120.2 . .
C43 C44 C45 119.7(13) . .
C43 C44 H44 120.1 . .
C45 C44 H44 120.1 . .
C46 C45 C44 120.6(11) . .
C46 C45 H45 119.7 . .
C44 C45 H45 119.7 . .
C45 C46 C41 119.9(10) . .
C45 C46 H46 120.1 . .
C41 C46 H46 120 . .
C82 C81 C86 121.3(9) . .
C82 C81 C8 121.6(9) . .
C86 C81 C8 117.1(9) . .
C83 C82 C81 119.4(10) . .
C83 C82 H82 120.3 . .
C81 C82 H82 120.3 . .
C84 C83 C82 120.2(10) . .
C84 C83 H83 119.9 . .
C82 C83 H83 119.9 . .
C85 C84 C83 120.6(9) . .
C85 C84 H84 119.7 . .
C83 C84 H84 119.7 . .
C84 C85 C86 121.9(11) . .
C84 C85 H85 119 . .
C86 C85 H85 119.1 . .
C81 C86 C85 116.6(10) . .
C81 C86 H86 121.7 . .
C85 C86 H86 121.7 . .
C10 P1 C121 103.6(5) . .
C10 P1 C111 103.4(5) . .
C121 P1 C111 101.8(4) . .
C10 P1 Ru1 109.9(4) . .
C121 P1 Ru1 115.9(4) . .
C111 P1 Ru1 120.3(4) . .
C116 C111 C112 119.3(10) . .
C116 C111 P1 120.5(8) . .
C112 C111 P1 119.9(10) . .
C113 C112 C111 120.9(14) . .
C113 C112 H112 119.5 . .
C111 C112 H112 119.5 . .
C114 C113 C112 118.1(13) . .
C114 C113 H113 120.9 . .
C112 C113 H113 121 . .
C113 C114 C115 122.8(12) . .
C113 C114 H114 118.6 . .
C115 C114 H114 118.6 . .
C114 C115 C116 118.8(13) . .
C114 C115 H115 120.6 . .
C116 C115 H115 120.6 . .
C111 C116 C115 120.0(12) . .
C111 C116 H116 120 . .
C115 C116 H116 120 . .
C122 C121 C126 121.9(10) . .
C122 C121 P1 118.3(9) . .
C126 C121 P1 119.9(9) . .
C121 C122 C123 119.5(11) . .
C121 C122 H122 120.3 . .
C123 C122 H122 120.2 . .
C124 C123 C122 118.6(11) . .
C124 C123 H123 120.7 . .
C122 C123 H123 120.7 . .
C125 C124 C123 121.1(12) . .
C125 C124 H124 119.4 . .
C123 C124 H124 119.5 . .
C124 C125 C126 122.1(13) . .
C124 C125 H125 119 . .
C126 C125 H125 119 . .
C121 C126 C125 116.9(12) . .
C121 C126 H126 121.6 . .
C125 C126 H126 121.5 . .
C20 C10 P1 106.2(8) . .
C20 C10 H10A 110.5 . .
P1 C10 H10A 110.5 . .
C20 C10 H10B 110.5 . .
P1 C10 H10B 110.5 . .
H10A C10 H10B 108.7 . .
C10 C20 P2 113.2(10) . .
C10 C20 H20A 108.9 . .
P2 C20 H20A 108.9 . .
C10 C20 H20B 108.9 . .
P2 C20 H20B 108.9 . .
H20A C20 H20B 107.8 . .
C221 P2 C211 102.2(4) . .
C221 P2 C20 109.1(6) . .
C211 P2 C20 101.3(5) . .
C221 P2 Ru1 117.4(4) . .
C211 P2 Ru1 116.5(4) . .
C20 P2 Ru1 109.0(4) . .
C216 C211 C212 116.9(10) . .
C216 C211 P2 120.3(7) . .
C212 C211 P2 121.6(8) . .
C213 C212 C211 124.2(11) . .
C213 C212 H212 117.9 . .
C211 C212 H212 117.9 . .
C214 C213 C212 116.8(12) . .
C214 C213 H213 121.6 . .
C212 C213 H213 121.6 . .
C213 C214 C215 120.4(11) . .
C213 C214 H214 119.8 . .
C215 C214 H214 119.8 . .
C214 C215 C216 121.4(11) . .
C214 C215 H215 119.3 . .
C216 C215 H215 119.3 . .
C211 C216 C215 119.5(10) . .
C211 C216 H216 120.2 . .
C215 C216 H216 120.3 . .
C226 C221 C222 121.6(11) . .
C226 C221 P2 121.2(8) . .
C222 C221 P2 117.2(10) . .
C223 C222 C221 119.3(14) . .
C223 C222 H222 120.3 . .
C221 C222 H222 120.4 . .
C222 C223 C224 118.9(13) . .
C222 C223 H223 120.6 . .
C224 C223 H223 120.6 . .
C225 C224 C223 121.3(11) . .
C225 C224 H224 119.3 . .
C223 C224 H224 119.4 . .
C224 C225 C226 118.1(13) . .
C224 C225 H225 121 . .
C226 C225 H225 120.9 . .
C221 C226 C225 120.8(11) . .
C221 C226 H226 119.6 . .
C225 C226 H226 119.6 . .
C311 P3 C321 100.3(5) . .
C311 P3 C30 105.0(5) . .
C321 P3 C30 105.9(4) . .
C311 P3 Ru2 112.3(3) . .
C321 P3 Ru2 120.6(3) . .
C30 P3 Ru2 111.3(4) . .
C316 C311 C312 116.8(13) . .
C316 C311 P3 118.3(9) . .
C312 C311 P3 124.8(12) . .
C313 C312 C311 119.7(15) . .
C313 C312 H312 120.1 . .
C311 C312 H312 120.1 . .
C314 C313 C312 124.4(15) . .
C314 C313 H313 117.8 . .
C312 C313 H313 117.8 . .
C313 C314 C315 119.2(16) . .
C313 C314 H314 120.4 . .
C315 C314 H314 120.4 . .
C314 C315 C316 117.9(16) . .
C314 C315 H315 121 . .
C316 C315 H315 121 . .
C311 C316 C315 121.8(13) . .
C311 C316 H316 119.1 . .
C315 C316 H316 119.1 . .
C322 C321 C326 119.1(8) . .
C322 C321 P3 120.0(7) . .
C326 C321 P3 120.8(7) . .
C321 C322 C323 119.0(10) . .
C321 C322 H322 120.5 . .
C323 C322 H322 120.5 . .
C324 C323 C322 119.8(11) . .
C324 C323 H323 120.1 . .
C322 C323 H323 120.1 . .
C325 C324 C323 121.0(11) . .
C325 C324 H324 119.5 . .
C323 C324 H324 119.5 . .
C324 C325 C326 121.6(11) . .
C324 C325 H325 119.2 . .
C326 C325 H325 119.2 . .
C325 C326 C321 119.3(10) . .
C325 C326 H326 120.4 . .
C321 C326 H326 120.3 . .
C40 C30 P3 111.2(7) . .
C40 C30 H30A 109.4 . .
P3 C30 H30A 109.4 . .
C40 C30 H30B 109.4 . .
P3 C30 H30B 109.4 . .
H30A C30 H30B 108 . .
C30 C40 P4 113.1(7) . .
C30 C40 H40A 109 . .
P4 C40 H40A 108.9 . .
C30 C40 H40B 109 . .
P4 C40 H40B 108.9 . .
H40A C40 H40B 107.8 . .
C411 P4 C421 105.8(5) . .
C411 P4 C40 103.9(4) . .
C421 P4 C40 105.8(5) . .
C411 P4 Ru2 113.9(4) . .
C421 P4 Ru2 115.8(3) . .
C40 P4 Ru2 110.7(4) . .
C416 C411 C412 116.2(10) . .
C416 C411 P4 123.1(8) . .
C412 C411 P4 120.7(7) . .
C411 C412 C413 123.2(11) . .
C411 C412 H412 118.4 . .
C413 C412 H412 118.4 . .
C414 C413 C412 119.3(12) . .
C414 C413 H413 120.4 . .
C412 C413 H413 120.3 . .
C413 C414 C415 118.6(12) . .
C413 C414 H414 120.7 . .
C415 C414 H414 120.7 . .
C414 C415 C416 120.5(12) . .
C414 C415 H415 119.7 . .
C416 C415 H415 119.7 . .
C411 C416 C415 122.1(12) . .
C411 C416 H416 119 . .
C415 C416 H416 118.9 . .
C422 C421 C426 116.9(12) . .
C422 C421 P4 119.7(9) . .
C426 C421 P4 123.4(9) . .
C423 C422 C421 120.3(11) . .
C423 C422 H422 119.9 . .
C421 C422 H422 119.9 . .
C422 C423 C424 120.3(12) . .
C422 C423 H423 119.9 . .
C424 C423 H423 119.8 . .
C425 C424 C423 122.5(14) . .
C425 C424 H424 118.8 . .
C423 C424 H424 118.8 . .
C426 C425 C424 118.1(12) . .
C426 C425 H425 121 . .
C424 C425 H425 120.9 . .
C425 C426 C421 121.9(11) . .
C425 C426 H426 119 . .
C421 C426 H426 119.1 . .
C102 C101 C105 111.0(10) . .
C102 C101 Ru1 73.7(6) . .
C105 C101 Ru1 73.3(6) . .
C102 C101 H101 124.5 . .
C105 C101 H101 124.5 . .
Ru1 C101 H101 120.1 . .
C101 C102 C103 106.9(10) . .
C101 C102 Ru1 70.3(6) . .
C103 C102 Ru1 70.3(5) . .
C101 C102 H102 126.6 . .
C103 C102 H102 126.5 . .
Ru1 C102 H102 124.4 . .
C102 C103 C104 107.3(10) . .
C102 C103 Ru1 73.3(6) . .
C104 C103 Ru1 71.2(5) . .
C102 C103 H103 126.4 . .
C104 C103 H103 126.3 . .
Ru1 C103 H103 120.9 . .
C105 C104 C103 108.2(9) . .
C105 C104 Ru1 73.0(6) . .
C103 C104 Ru1 71.2(6) . .
C105 C104 H104 125.9 . .
C103 C104 H104 125.9 . .
Ru1 C104 H104 121.6 . .
C101 C105 C104 106.6(9) . .
C101 C105 Ru1 70.6(7) . .
C104 C105 Ru1 70.7(6) . .
C101 C105 H105 126.7 . .
C104 C105 H105 126.7 . .
Ru1 C105 H105 123.6 . .
C202 C201 C205 106.9(9) . .
C202 C201 Ru2 71.1(6) . .
C205 C201 Ru2 71.6(5) . .
C202 C201 H201 126.6 . .
C205 C201 H201 126.5 . .
Ru2 C201 H201 122.4 . .
C201 C202 C203 109.4(11) . .
C201 C202 Ru2 73.6(6) . .
C203 C202 Ru2 72.7(6) . .
C201 C202 H202 125.3 . .
C203 C202 H202 125.3 . .
Ru2 C202 H202 120.1 . .
C204 C203 C202 107.7(11) . .
C204 C203 Ru2 72.0(6) . .
C202 C203 Ru2 70.8(6) . .
C204 C203 H203 126.2 . .
C202 C203 H203 126.2 . .
Ru2 C203 H203 122.7 . .
C203 C204 C205 107.2(11) . .
C203 C204 Ru2 72.5(6) . .
C205 C204 Ru2 71.9(5) . .
C203 C204 H204 126.4 . .
C205 C204 H204 126.4 . .
Ru2 C204 H204 121 . .
C201 C205 C204 108.8(10) . .
C201 C205 Ru2 72.4(5) . .
C204 C205 Ru2 71.7(5) . .
C201 C205 H205 125.6 . .
C204 C205 H205 125.6 . .
Ru2 C205 H205 122 . .
F11 P11 F14 98.4(8) . .
F11 P11 F15 176.5(9) . .
F14 P11 F15 84.7(7) . .
F11 P11 F12 90.5(8) . .
F14 P11 F12 87.5(8) . .
F15 P11 F12 88.0(8) . .
F11 P11 F16 88.0(7) . .
F14 P11 F16 173.0(8) . .
F15 P11 F16 88.9(7) . .
F12 P11 F16 89.5(9) . .
F11 P11 F13 95.1(8) . .
F14 P11 F13 93.2(8) . .
F15 P11 F13 86.4(6) . .
F12 P11 F13 174.2(9) . .
F16 P11 F13 89.2(7) . .
F26' P21 F23' 108.4(14) . .
F26' P21 F21 77.8(11) . .
F26 P21 F21 95.9(11) . .
F23' P21 F21 97.0(11) . .
F26' P21 F22 95.2(11) . .
F26 P21 F22 87.1(10) . .
F23' P21 F22 85.8(9) . .
F21 P21 F22 173.0(8) . .
F26 P21 F23 94.3(12) . .
F21 P21 F23 86.2(10) . .
F22 P21 F23 87.3(9) . .
F26 P21 F24 95.6(11) . .
F21 P21 F24 92.8(9) . .
F22 P21 F24 93.2(7) . .
F23 P21 F24 170.2(13) . .
F26' P21 F25' 157.1(13) . .
F23' P21 F25' 89.5(10) . .
F21 P21 F25' 86.0(9) . .
F22 P21 F25' 100.5(8) . .
F26 P21 F25 177.3(12) . .
F21 P21 F25 83.0(10) . .
F22 P21 F25 94.2(8) . .
F23 P21 F25 88.1(11) . .
F24 P21 F25 82.1(10) . .
F26' P21 F24' 80.8(12) . .
F23' P21 F24' 170.3(12) . .
F21 P21 F24' 87.9(9) . .
F22 P21 F24' 90.3(8) . .
F25' P21 F24' 82.4(10) . .
C303 C301 C302 123.4(16) . .
C303 C301 H301 118.4 . .
C302 C301 H301 118.3 . .
C301 C302 C303 118.4(16) . 2_576
C301 C302 H302 120.9 . .
C303 C302 H302 120.8 2_576 .
C301 C303 C302 118.3(15) . 2_576
C301 C303 H303 120.8 . .
C302 C303 H303 120.9 2_576 .
C402 C401 C406 120 . .
C402 C401 H401 120 . .
C406 C401 H401 120 . .
C401 C402 C403 120.00(5) . .
C401 C402 H402 120 . .
C403 C402 H402 120 . .
C402 C403 C404 120 . .
C402 C403 H403 120 . .
C404 C403 H403 120 . .
C405 C404 C403 120 . .
C405 C404 H404 120 . .
C403 C404 H404 120 . .
C404 C405 C406 120 . .
C404 C405 H405 120 . .
C406 C405 H405 120 . .
C405 C406 C401 120 . .
C405 C406 H406 120 . .
C401 C406 H406 120 . .

loop_
_geom_bond_atom_site_label_1
_geom_bond_atom_site_label_2
_geom_bond_distance
_geom_bond_site_symmetry_2
Ru1 C1 1.891(8) .
Ru1 C101 2.226(11) .
Ru1 C104 2.231(10) .
Ru1 C103 2.231(9) .
Ru1 C105 2.260(12) .
Ru1 P1 2.268(3) .
Ru1 C102 2.270(9) .
Ru1 P2 2.280(3) .
Ru2 C6 1.920(9) .
Ru2 C202 2.241(10) .
Ru2 C204 2.260(9) .
Ru2 C205 2.262(8) .
Ru2 C203 2.266(10) .
Ru2 C201 2.272(9) .
Ru2 P4 2.283(3) .
Ru2 P3 2.286(3) .
C1 C2 1.271(11) .
C2 C3 1.341(11) .
C3 C4 1.475(13) .
C3 C6 1.510(12) .
C4 C41 1.386(14) .
C4 C5 1.419(13) .
C5 C7 1.413(11) .
C5 C6 1.468(12) .
C7 C8 1.185(12) .
C8 C81 1.455(12) .
C41 C46 1.406(13) .
C41 C42 1.408(14) .
C42 C43 1.349(16) .
C42 H42 0.95 .
C43 C44 1.382(15) .
C43 H43 0.95 .
C44 C45 1.397(17) .
C44 H44 0.95 .
C45 C46 1.371(15) .
C45 H45 0.95 .
C46 H46 0.95 .
C81 C82 1.382(14) .
C81 C86 1.388(14) .
C82 C83 1.383(12) .
C82 H82 0.95 .
C83 C84 1.355(14) .
C83 H83 0.95 .
C84 C85 1.345(15) .
C84 H84 0.95 .
C85 C86 1.409(13) .
C85 H85 0.95 .
C86 H86 0.95 .
P1 C10 1.832(11) .
P1 C121 1.852(11) .
P1 C111 1.860(10) .
C111 C116 1.342(15) .
C111 C112 1.379(15) .
C112 C113 1.378(15) .
C112 H112 0.95 .
C113 C114 1.334(17) .
C113 H113 0.95 .
C114 C115 1.349(17) .
C114 H114 0.95 .
C115 C116 1.395(15) .
C115 H115 0.95 .
C116 H116 0.95 .
C121 C122 1.381(14) .
C121 C126 1.382(16) .
C122 C123 1.407(14) .
C122 H122 0.95 .
C123 C124 1.387(16) .
C123 H123 0.95 .
C124 C125 1.337(16) .
C124 H124 0.95 .
C125 C126 1.414(15) .
C125 H125 0.95 .
C126 H126 0.95 .
C10 C20 1.461(15) .
C10 H10A 0.99 .
C10 H10B 0.99 .
C20 P2 1.847(14) .
C20 H20A 0.99 .
C20 H20B 0.99 .
P2 C221 1.826(12) .
P2 C211 1.837(9) .
C211 C216 1.361(9) .
C211 C212 1.389(10) .
C212 C213 1.371(10) .
C212 H212 0.95 .
C213 C214 1.365(10) .
C213 H213 0.95 .
C214 C215 1.370(10) .
C214 H214 0.95 .
C215 C216 1.383(9) .
C215 H215 0.95 .
C216 H216 0.95 .
C221 C226 1.366(17) .
C221 C222 1.385(15) .
C222 C223 1.380(16) .
C222 H222 0.95 .
C223 C224 1.431(19) .
C223 H223 0.95 .
C224 C225 1.372(16) .
C224 H224 0.95 .
C225 C226 1.403(14) .
C225 H225 0.95 .
C226 H226 0.95 .
P3 C311 1.777(14) .
P3 C321 1.823(8) .
P3 C30 1.871(10) .
C311 C316 1.370(17) .
C311 C312 1.397(15) .
C312 C313 1.364(19) .
C312 H312 0.95 .
C313 C314 1.30(2) .
C313 H313 0.95 .
C314 C315 1.385(18) .
C314 H314 0.95 .
C315 C316 1.427(17) .
C315 H315 0.95 .
C316 H316 0.95 .
C321 C322 1.393(13) .
C321 C326 1.414(12) .
C322 C323 1.418(13) .
C322 H322 0.95 .
C323 C324 1.370(16) .
C323 H323 0.95 .
C324 C325 1.339(16) .
C324 H324 0.95 .
C325 C326 1.378(14) .
C325 H325 0.95 .
C326 H326 0.95 .
C30 C40 1.470(14) .
C30 H30A 0.99 .
C30 H30B 0.99 .
C40 P4 1.831(9) .
C40 H40A 0.99 .
C40 H40B 0.99 .
P4 C411 1.817(9) .
P4 C421 1.827(12) .
C411 C416 1.346(10) .
C411 C412 1.368(10) .
C412 C413 1.376(9) .
C412 H412 0.95 .
C413 C414 1.359(10) .
C413 H413 0.95 .
C414 C415 1.363(10) .
C414 H414 0.95 .
C415 C416 1.384(10) .
C415 H415 0.95 .
C416 H416 0.95 .
C421 C422 1.390(14) .
C421 C426 1.416(14) .
C422 C423 1.345(16) .
C422 H422 0.95 .
C423 C424 1.353(15) .
C423 H423 0.95 .
C424 C425 1.350(17) .
C424 H424 0.95 .
C425 C426 1.342(17) .
C425 H425 0.95 .
C426 H426 0.95 .
C101 C102 1.388(15) .
C101 C105 1.391(15) .
C101 H101 0.95 .
C102 C103 1.408(14) .
C102 H102 0.95 .
C103 C104 1.435(14) .
C103 H103 0.95 .
C104 C105 1.400(13) .
C104 H104 0.95 .
C105 H105 0.95 .
C201 C202 1.369(15) .
C201 C205 1.400(14) .
C201 H201 0.95 .
C202 C203 1.414(15) .
C202 H202 0.95 .
C203 C204 1.377(17) .
C203 H203 0.95 .
C204 C205 1.412(13) .
C204 H204 0.95 .
C205 H205 0.95 .
P11 F11 1.498(10) .
P11 F14 1.511(9) .
P11 F15 1.537(12) .
P11 F12 1.545(13) .
P11 F16 1.593(12) .
P11 F13 1.621(12) .
P21 F26' 1.41(2) .
P21 F26 1.44(2) .
P21 F23' 1.446(18) .
P21 F21 1.546(13) .
P21 F22 1.571(9) .
P21 F23 1.614(19) .
P21 F24 1.634(17) .
P21 F25' 1.651(17) .
P21 F25 1.653(19) .
P21 F24' 1.767(19) .
C301 C303 1.398(11) .
C301 C302 1.399(10) .
C301 H301 0.95 .
C302 C303 1.46(2) 2_576
C302 H302 0.95 .
C303 C302 1.46(2) 2_576
C303 H303 0.95 .
C401 C402 1.39 .
C401 C406 1.39 .
C401 H401 0.95 .
C402 C403 1.39 .
C402 H402 0.95 .
C403 C404 1.39 .
C403 H403 0.95 .
C404 C405 1.39 .
C404 H404 0.95 .
C405 C406 1.39 .
C405 H405 0.95 .
C406 H406 0.95 .
